data_2201962
loop_
_publ_author_name
'Zid, Mohamed Faouzi'
'Driss, Ahmed'
'Jouini, Tahar'

_publ_section_title
;
K~2~MoO~2~P~2~O~7~
;
_journal_name_full 'Acta Crystallographica, Section E'
_journal_page_first i65
_journal_page_last i67
_journal_paper_doi 10.1107/S1600536803007001
_journal_volume 59
_journal_year 2003
_chemical_formula_iupac 'K2 Mo O2 P2 O7'
_chemical_formula_moiety 'K2 Mo1 O9 P2'
_chemical_formula_sum 'K2 Mo O9 P2'
_chemical_formula_weight 380.1
_space_group_IT_number 15
_symmetry_cell_setting monoclinic
_symmetry_space_group_name_Hall '-C 2yc'
_symmetry_space_group_name_H-M 'C 1 2/c 1'
_cell_angle_alpha 90.00
_cell_angle_beta 98.440(10)
_cell_angle_gamma 90.00
_cell_formula_units_Z 8
_cell_length_a 13.7780(10)
_cell_length_b 8.0216(9)
_cell_length_c 15.5950(10)
_cell_measurement_temperature 293(2)
_cell_volume 1704.9(3)
_database_code_amcsd 0010407
_diffrn_ambient_temperature 293(2)
_exptl_crystal_density_diffrn 2.962
_cod_original_sg_symbol_H-M 'C 2/c'
_cod_original_formula_sum 'K2 Mo1 O9 P2'
_cod_database_code 2201962
_amcsd_formula_title K2MoO2P2O7

loop_
_space_group_symop_operation_xyz
'x, y, z'
'-x, y, -z+1/2'
'x+1/2, y+1/2, z'
'-x+1/2, y+1/2, -z+1/2'
'-x, -y, -z'
'x, -y, z-1/2'
'-x+1/2, -y+1/2, -z'
'x+1/2, -y+1/2, z-1/2'

loop_
_atom_site_label
_atom_site_fract_x
_atom_site_fract_y
_atom_site_fract_z
_atom_site_U_iso_or_equiv
_atom_site_adp_type
_atom_site_calc_flag
_atom_site_refinement_flags
_atom_site_occupancy
_atom_site_disorder_assembly
_atom_site_disorder_group
_atom_site_type_symbol
Mo -0.11455(3) 0.64360(6) 0.36439(3) 0.01090(10) Uani d . 1 . . Mo
K1 0.14457(9) 0.1634(2) 0.23762(8) 0.0213(3) Uani d . 1 . . K
K2 0.14160(10) 0.9143(2) 0.47828(9) 0.0239(3) Uani d . 1 . . K
P1 0.12930(10) 0.5808(2) 0.34432(9) 0.0116(3) Uani d . 1 . . P
P2 0.03780(10) 0.3007(2) 0.42395(9) 0.0112(3) Uani d . 1 . . P
O1 0.2230(3) 0.6669(5) 0.3785(2) 0.0171(8) Uani d . 1 . . O
O2 0.0373(3) 0.6790(5) 0.3552(2) 0.0141(8) Uani d . 1 . . O
O3 0.0270(3) 0.1476(5) 0.3689(2) 0.0200(9) Uani d . 1 . . O
O4 -0.0534(3) 0.4096(5) 0.4174(2) 0.0158(8) Uani d . 1 . . O
O5 0.0724(3) 0.2488(5) 0.5193(2) 0.0149(8) Uani d . 1 . . O
O6 0.1279(3) 0.4102(5) 0.3988(2) 0.0172(9) Uani d . 1 . . O
O7 0.1239(3) 0.5159(5) 0.2495(2) 0.0178(9) Uani d . 1 . . O
O8 -0.2245(3) 0.5729(6) 0.3882(3) 0.0216(9) Uani d . 1 . . O
O9 -0.1462(3) 0.8279(5) 0.3135(2) 0.0196(9) Uani d . 1 . . O

loop_
_atom_site_aniso_label
_atom_site_aniso_U_11
_atom_site_aniso_U_22
_atom_site_aniso_U_33
_atom_site_aniso_U_12
_atom_site_aniso_U_13
_atom_site_aniso_U_23
Mo 0.0108(2) 0.0122(2) 0.0096(2) 0.0019(2) 0.0011(2) 0.0014(2)
K1 0.0177(6) 0.0265(7) 0.0192(6) 0.0038(6) 0.0012(5) -0.0034(6)
K2 0.0246(7) 0.0214(7) 0.0253(7) 0.0026(6) 0.0025(5) 0.0010(6)
P1 0.0115(6) 0.0134(7) 0.0101(6) -0.0007(6) 0.0020(5) 0.0011(5)
P2 0.0122(6) 0.0117(7) 0.0097(6) 0.0018(5) 0.0015(5) 0.0006(5)
O1 0.012(2) 0.020(2) 0.019(2) 0.001(2) 0.001(2) -0.002(2)
O2 0.013(2) 0.013(2) 0.017(2) -0.002(2) 0.004(2) 0.001(2)
O3 0.023(2) 0.018(2) 0.017(2) 0.003(2) -0.003(2) -0.005(2)
O4 0.016(2) 0.013(2) 0.019(2) 0.003(2) 0.005(2) 0.003(2)
O5 0.020(2) 0.012(2) 0.012(2) 0.004(2) 0.000(2) 0.002(2)
O6 0.013(2) 0.021(2) 0.018(2) 0.004(2) 0.004(2) 0.011(2)
O7 0.025(2) 0.018(2) 0.011(2) 0.002(2) 0.003(2) -0.001(2)
O8 0.014(2) 0.029(2) 0.023(2) -0.001(2) 0.005(2) 0.004(2)
O9 0.028(2) 0.015(2) 0.016(2) 0.006(2) 0.000(2) 0.004(2)

loop_
_geom_bond_atom_site_label_1
_geom_bond_atom_site_label_2
_geom_bond_site_symmetry_2
_geom_bond_distance
_geom_bond_publ_flag
Mo O9 . 1.705(4) y
Mo O8 . 1.708(4) y
Mo O5 5_566 2.016(4) y
Mo O7 2 2.037(4) y
Mo O2 . 2.137(4) y
Mo O4 . 2.170(4) y
Mo K1 3_455 3.6086(14) n
K1 O3 2 2.686(4) y
K1 O1 4_545 2.753(4) y
K1 O3 . 2.794(4) y
K1 O9 2_545 2.807(4) y
K1 O8 3_545 2.837(4) y
K1 O7 . 2.851(4) y
K1 O4 2 3.230(4) n
K1 O9 3_545 3.232(4) n
K1 O6 . 3.234(4) n
K1 O7 4_545 3.380(4) n
K1 P2 2 3.4663(19) n
K1 P1 4_545 3.5977(19) n
K2 O1 7_566 2.769(4) y
K2 O8 3 2.786(4) y
K2 O1 . 2.851(4) y
K2 O3 1_565 2.848(4) y
K2 O5 1_565 2.950(4) y
K2 O2 . 2.916(4) y
K2 O5 5_566 3.231(4) n
K2 O4 5_566 3.384(4) n
K2 P1 . 3.383(2) n
K2 P2 1_565 3.466(2) n
K2 P2 5_566 3.537(2) n
K2 P1 7_566 3.8797(19) n
P1 O1 . 1.491(4) y
P1 O2 . 1.523(4) y
P1 O7 . 1.559(4) y
P1 O6 . 1.613(4) y
P1 K1 4 3.5977(19) n
P1 K2 7_566 3.8797(19) n
P2 O3 . 1.493(4) y
P2 O4 . 1.521(4) y
P2 O5 . 1.550(4) y
P2 O6 . 1.616(4) y
P2 K1 2 3.4663(19) n
P2 K2 1_545 3.466(2) n
P2 K2 5_566 3.537(2) n
O1 K2 7_566 2.769(4) n
O1 K1 4 2.753(4) n
O3 K1 2 2.686(4) n
O3 K2 1_545 2.848(4) n
O4 K1 2 3.230(4) n
O4 K2 5_566 3.384(4) n
O5 Mo 5_566 2.016(4) n
O5 K2 1_545 2.950(4) n
O5 K2 5_566 3.231(4) n
O7 Mo 2 2.037(4) n
O7 K1 4 3.380(4) n
O8 K2 3_445 2.786(4) n
O8 K1 3_455 2.837(4) n
O9 K1 2_565 2.807(4) n
O9 K1 3_455 3.232(4) n

loop_
_cod_related_entry_id
_cod_related_entry_database
_cod_related_entry_code
1 AMCSD 0010407
